data_2108574
loop_
_publ_author_name
'Ghanta, Sivaprasad'
'Roy, Nilanjan'
'Jana, Partha Pratim'

_publ_section_title
;
 Crystal structures of two very similar 2\\times 2\\times 2
 superstructures of \g-brass-related phases in ternary Ir--Cd--Cu system
;
_journal_coeditor_code DK5085
_journal_issue 1
_journal_name_full 'Acta Crystallographica Section B'
_journal_page_first
;
;
_journal_paper_doi 10.1107/S2052520619015488
_journal_volume 76
_journal_year 2020
_chemical_formula_sum 'Cd80.144 Cu17.218 Ir5.638'
_chemical_formula_weight 11186.9
_space_group_IT_number 216
_space_group_name_Hall 'F -4 2 3'
_space_group_name_H-M_alt 'F -4 3 m'
_symmetry_cell_setting cubic
_symmetry_Int_Tables_number 216
_symmetry_space_group_name_Hall 'F -4 2 3'
_symmetry_space_group_name_H-M 'F -4 3 m'
_cell_angle_alpha 90
_cell_angle_beta 90
_cell_angle_gamma 90
_cell_formula_units_Z 4
_cell_length_a 19.7041(8)
_cell_length_b 19.7041(8)
_cell_length_c 19.7041(8)
_cell_measurement_reflns_used 9919
_cell_measurement_temperature 293
_cell_measurement_theta_max 32.57
_cell_measurement_theta_min 2.92
_cell_volume 7650.1(5)
_diffrn_ambient_temperature 293
_diffrn_measured_fraction_theta_full 1
_diffrn_measured_fraction_theta_max 1
_diffrn_measurement_device 'four-circle diffractometer'
_diffrn_measurement_device_type 'Bruker CCD'
_diffrn_measurement_method 'Bruker CCD'
_diffrn_radiation_monochromator graphite
_diffrn_radiation_probe x-ray
_diffrn_radiation_source 'X-ray tube'
_diffrn_radiation_type 'Mo K\a'
_diffrn_radiation_wavelength 0.71073
_diffrn_reflns_av_R_equivalents 0.1191
_diffrn_reflns_av_unetI/netI 0.0386
_diffrn_reflns_limit_h_max 26
_diffrn_reflns_limit_h_min -26
_diffrn_reflns_limit_k_max 26
_diffrn_reflns_limit_k_min -22
_diffrn_reflns_limit_l_max 25
_diffrn_reflns_limit_l_min -26
_diffrn_reflns_number 25182
_diffrn_reflns_theta_full 28.32
_diffrn_reflns_theta_max 28.32
_diffrn_reflns_theta_min 2.92
_exptl_absorpt_coefficient_mu 36.128
_exptl_absorpt_correction_T_max 0.7457
_exptl_absorpt_correction_T_min 0.2737
_exptl_absorpt_correction_type multi-scan
_exptl_absorpt_process_details
;
CrysAlisPro, Agilent Technologies,
Version 1.171.35.21 (release 20-01-2012 CrysAlis171 .NET)
(compiled Jan 23 2012,18:06:46)
Empirical absorption correction using spherical harmonics,
 implemented in SCALE3 ABSPACK scaling algorithm.
;
_exptl_crystal_colour 'Silvery with metallic luster'
_exptl_crystal_density_diffrn 9.7129
_exptl_crystal_description rectangle
_exptl_crystal_F_000 19121
_exptl_crystal_size_max 0.06
_exptl_crystal_size_mid 0.05
_exptl_crystal_size_min 0.04
_refine_diff_density_max 2.82
_refine_diff_density_min -3.06
_refine_ls_abs_structure_details '  461 of Friedel pairs used in the refinement'
_refine_ls_abs_structure_Flack 0.982(15)
_refine_ls_extinction_coef 180(20)
_refine_ls_extinction_method 'B-C type 1 Gaussian isotropic (Becker & Coppens, 1974)'
_refine_ls_goodness_of_fit_gt 1.24
_refine_ls_goodness_of_fit_ref 1.20
_refine_ls_number_constraints 13
_refine_ls_number_parameters 68
_refine_ls_number_reflns 1002
_refine_ls_number_restraints 0
_refine_ls_R_factor_all 0.0364
_refine_ls_R_factor_gt 0.0254
_refine_ls_shift/su_max 0.0104
_refine_ls_shift/su_mean 0.0020
_refine_ls_structure_factor_coef Fsqd
_refine_ls_weighting_details w=1/(\s^2^(I)+0.0004I^2^)
_refine_ls_weighting_scheme sigma
_refine_ls_wR_factor_gt 0.0533
_refine_ls_wR_factor_ref 0.0556
_reflns_number_gt 870
_reflns_number_total 1002
_reflns_threshold_expression I>3\s(I)
_cod_data_source_file dk5085sup1.cif
_cod_data_source_block S6
_cod_depositor_comments
;
 Changed the '_journal_coeditor_code' data item value
 from 'DK5085SUP' to 'DK5085'.

 Antanas Vaitkus.
 2020-01-15
;
_cod_original_sg_symbol_Hall 'F -4;2;3'
_cod_database_code 2108574
_cod_database_fobs_code 2108574

loop_
_space_group_symop_id
_space_group_symop_operation_xyz
1 x,y,z
2 -x,-y,z
3 -x,y,-z
4 x,-y,-z
5 z,x,y
6 z,-x,-y
7 -z,-x,y
8 -z,x,-y
9 y,z,x
10 -y,z,-x
11 y,-z,-x
12 -y,-z,x
13 y,x,z
14 -y,-x,z
15 y,-x,-z
16 -y,x,-z
17 x,z,y
18 -x,z,-y
19 -x,-z,y
20 x,-z,-y
21 z,y,x
22 z,-y,-x
23 -z,y,-x
24 -z,-y,x
25 x,y+1/2,z+1/2
26 -x,-y+1/2,z+1/2
27 -x,y+1/2,-z+1/2
28 x,-y+1/2,-z+1/2
29 z,x+1/2,y+1/2
30 z,-x+1/2,-y+1/2
31 -z,-x+1/2,y+1/2
32 -z,x+1/2,-y+1/2
33 y,z+1/2,x+1/2
34 -y,z+1/2,-x+1/2
35 y,-z+1/2,-x+1/2
36 -y,-z+1/2,x+1/2
37 y,x+1/2,z+1/2
38 -y,-x+1/2,z+1/2
39 y,-x+1/2,-z+1/2
40 -y,x+1/2,-z+1/2
41 x,z+1/2,y+1/2
42 -x,z+1/2,-y+1/2
43 -x,-z+1/2,y+1/2
44 x,-z+1/2,-y+1/2
45 z,y+1/2,x+1/2
46 z,-y+1/2,-x+1/2
47 -z,y+1/2,-x+1/2
48 -z,-y+1/2,x+1/2
49 x+1/2,y,z+1/2
50 -x+1/2,-y,z+1/2
51 -x+1/2,y,-z+1/2
52 x+1/2,-y,-z+1/2
53 z+1/2,x,y+1/2
54 z+1/2,-x,-y+1/2
55 -z+1/2,-x,y+1/2
56 -z+1/2,x,-y+1/2
57 y+1/2,z,x+1/2
58 -y+1/2,z,-x+1/2
59 y+1/2,-z,-x+1/2
60 -y+1/2,-z,x+1/2
61 y+1/2,x,z+1/2
62 -y+1/2,-x,z+1/2
63 y+1/2,-x,-z+1/2
64 -y+1/2,x,-z+1/2
65 x+1/2,z,y+1/2
66 -x+1/2,z,-y+1/2
67 -x+1/2,-z,y+1/2
68 x+1/2,-z,-y+1/2
69 z+1/2,y,x+1/2
70 z+1/2,-y,-x+1/2
71 -z+1/2,y,-x+1/2
72 -z+1/2,-y,x+1/2
73 x+1/2,y+1/2,z
74 -x+1/2,-y+1/2,z
75 -x+1/2,y+1/2,-z
76 x+1/2,-y+1/2,-z
77 z+1/2,x+1/2,y
78 z+1/2,-x+1/2,-y
79 -z+1/2,-x+1/2,y
80 -z+1/2,x+1/2,-y
81 y+1/2,z+1/2,x
82 -y+1/2,z+1/2,-x
83 y+1/2,-z+1/2,-x
84 -y+1/2,-z+1/2,x
85 y+1/2,x+1/2,z
86 -y+1/2,-x+1/2,z
87 y+1/2,-x+1/2,-z
88 -y+1/2,x+1/2,-z
89 x+1/2,z+1/2,y
90 -x+1/2,z+1/2,-y
91 -x+1/2,-z+1/2,y
92 x+1/2,-z+1/2,-y
93 z+1/2,y+1/2,x
94 z+1/2,-y+1/2,-x
95 -z+1/2,y+1/2,-x
96 -z+1/2,-y+1/2,x

loop_
_atom_site_label
_atom_site_type_symbol
_atom_site_fract_x
_atom_site_fract_y
_atom_site_fract_z
_atom_site_adp_type
_atom_site_U_iso_or_equiv
_atom_site_site_symmetry_multiplicity
_atom_site_occupancy
_atom_site_calc_flag
Cu11 Cu 0.04690(10) 0.04690(10) 0.04690(10) Uani 0.0109(3) 16 1 d
Cd12 Cd 0.92031(7) 0.92031(7) 0.92031(7) Uani 0.0126(4) 16 0.38(2) d
Cu12 Cu 0.92031(7) 0.92031(7) 0.92031(7) Uani 0.0126(4) 16 0.62(2) d
Cu13 Cu 0.16013(12) 0 0 Uani 0.0110(5) 24 1 d
Cd14 Cd 0.14694(4) 0.14694(4) 0.03050(6) Uani 0.0181(2) 48 1 d
Cu20 Cu 0.25 0.25 0.25 Uani 0.0266(10) 4 1 d
Cd21 Cd 0.17345(13) 0.17345(13) 0.17345(13) Uani 0.0355(6) 16 0.54(3) d
Cu21 Cu 0.17345(13) 0.17345(13) 0.17345(13) Uani 0.0355(6) 16 0.46(3) d
Cd22 Cd 0.29852(4) 0.29852(4) 0.40937(8) Uani 0.0264(3) 48 1 d
Cd23 Cd 0.44394(4) 0.44394(4) 0.26858(6) Uani 0.0170(2) 48 1 d
Cd31 Cd 0.39620(10) 0 0 Uani 0.0156(4) 24 0.681(17) d
Cu31 Cu 0.39620(10) 0 0 Uani 0.0156(4) 24 0.319(17) d
Ir32 Ir 0.40026(3) 0.40026(3) 0.40026(3) Uani 0.00647(8) 16 1 d
Cd33 Cd 0.35729(4) 0.35729(4) 0.53236(6) Uani 0.0159(2) 48 1 d
Cd41 Cd 0.80257(6) 0.80257(6) 0.80257(6) Uani 0.0150(2) 16 1 d
Ir42 Ir 0.66550(4) 0.66550(4) 0.66550(4) Uani 0.0111(2) 16 0.410(12) d
Cd42 Cd 0.66550(4) 0.66550(4) 0.66550(4) Uani 0.0111(2) 16 0.590(12) d
Cd43 Cd 0.56533(9) 0.25 0.25 Uani 0.0187(3) 24 1 d
Cd44 Cd 0.40595(4) 0.40595(4) 0.77732(6) Uani 0.0172(2) 48 1 d

loop_
_atom_site_aniso_label
_atom_site_aniso_type_symbol
_atom_site_aniso_U_11
_atom_site_aniso_U_22
_atom_site_aniso_U_33
_atom_site_aniso_U_12
_atom_site_aniso_U_13
_atom_site_aniso_U_23
Cu11 Cu 0.0109(5) 0.0109(5) 0.0109(5) 0.0016(5) 0.0016(5) 0.0016(5)
Cd12 Cd 0.0126(7) 0.0126(7) 0.0126(7) 0.0004(4) 0.0004(4) 0.0004(4)
Cu12 Cu 0.0126(7) 0.0126(7) 0.0126(7) 0.0004(4) 0.0004(4) 0.0004(4)
Cu13 Cu 0.0069(10) 0.0131(7) 0.0131(7) 0 0 -0.0004(8)
Cd14 Cd 0.0176(3) 0.0176(3) 0.0190(6) 0.0040(4) -0.0004(3) -0.0004(3)
Cu20 Cu 0.0266(17) 0.0266(17) 0.0266(17) 0 0 0
Cd21 Cd 0.0355(11) 0.0355(11) 0.0355(11) 0.0154(10) 0.0154(10) 0.0154(10)
Cu21 Cu 0.0355(11) 0.0355(11) 0.0355(11) 0.0154(10) 0.0154(10) 0.0154(10)
Cd22 Cd 0.0213(4) 0.0213(4) 0.0366(8) -0.0090(4) -0.0042(3) -0.0042(3)
Cd23 Cd 0.0194(3) 0.0194(3) 0.0122(5) 0.0021(4) 0.0038(3) 0.0038(3)
Cd31 Cd 0.0209(10) 0.0129(6) 0.0129(6) 0 0 -0.0043(5)
Cu31 Cu 0.0209(10) 0.0129(6) 0.0129(6) 0 0 -0.0043(5)
Ir32 Ir 0.00647(15) 0.00647(15) 0.00647(15) -0.00025(15) -0.00025(15) -0.00025(15)
Cd33 Cd 0.0186(3) 0.0186(3) 0.0105(5) 0.0022(4) 0.0010(3) 0.0010(3)
Cd41 Cd 0.0150(4) 0.0150(4) 0.0150(4) 0.0005(4) 0.0005(4) 0.0005(4)
Ir42 Ir 0.0111(4) 0.0111(4) 0.0111(4) -0.0015(2) -0.0015(2) -0.0015(2)
Cd42 Cd 0.0111(4) 0.0111(4) 0.0111(4) -0.0015(2) -0.0015(2) -0.0015(2)
Cd43 Cd 0.0195(8) 0.0182(5) 0.0182(5) 0 0 -0.0034(6)
Cd44 Cd 0.0164(3) 0.0164(3) 0.0188(5) -0.0020(4) -0.0030(3) -0.0030(3)

loop_
_atom_type_symbol
_atom_type_scat_dispersion_real
_atom_type_scat_dispersion_imag
_atom_type_scat_source
Cd -0.8075 1.2024 'International Tables Vol C tables 4.2.6.8 and 6.1.1.1'
Cu 0.3201 1.2651 'International Tables Vol C tables 4.2.6.8 and 6.1.1.1'
Ir -1.4442 7.9887 'International Tables Vol C tables 4.2.6.8 and 6.1.1.1'

loop_
_geom_angle_atom_site_label_1
_geom_angle_atom_site_label_2
_geom_angle_atom_site_label_3
_geom_angle_site_symmetry_1
_geom_angle_site_symmetry_3
_geom_angle
Cu11 Cu11 Cu11 2_555 3_555 60.00(7)
Cu11 Cu11 Cu11 2_555 4_555 60.00(7)
Cu11 Cu11 Cd12 2_555 2_664 110.12(8)
Cu11 Cu11 Cd12 2_555 3_646 60.53(7)
Cu11 Cu11 Cd12 2_555 4_466 60.53(7)
Cu11 Cu11 Cu12 2_555 2_664 110.12(8)
Cu11 Cu11 Cu12 2_555 3_646 60.53(7)
Cu11 Cu11 Cu12 2_555 4_466 60.53(7)
Cu11 Cu11 Cu13 2_555 . 110.94(8)
Cu11 Cu11 Cu13 2_555 5_555 110.94(8)
Cu11 Cu11 Cu13 2_555 9_555 59.64(6)
Cu11 Cu11 Cd14 2_555 . 173.39(9)
Cu11 Cu11 Cd14 2_555 5_555 114.53(8)
Cu11 Cu11 Cd14 2_555 9_555 114.53(8)
Cu11 Cu11 Cu11 3_555 4_555 60.00(7)
Cu11 Cu11 Cd12 3_555 2_664 60.53(7)
Cu11 Cu11 Cd12 3_555 3_646 110.12(8)
Cu11 Cu11 Cd12 3_555 4_466 60.53(7)
Cu11 Cu11 Cu12 3_555 2_664 60.53(7)
Cu11 Cu11 Cu12 3_555 3_646 110.12(8)
Cu11 Cu11 Cu12 3_555 4_466 60.53(7)
Cu11 Cu11 Cu13 3_555 . 110.94(8)
Cu11 Cu11 Cu13 3_555 5_555 59.64(6)
Cu11 Cu11 Cu13 3_555 9_555 110.94(8)
Cu11 Cu11 Cd14 3_555 . 114.53(8)
Cu11 Cu11 Cd14 3_555 5_555 114.53(8)
Cu11 Cu11 Cd14 3_555 9_555 173.39(9)
Cu11 Cu11 Cd12 4_555 2_664 60.53(7)
Cu11 Cu11 Cd12 4_555 3_646 60.53(7)
Cu11 Cu11 Cd12 4_555 4_466 110.12(8)
Cu11 Cu11 Cu12 4_555 2_664 60.53(7)
Cu11 Cu11 Cu12 4_555 3_646 60.53(7)
Cu11 Cu11 Cu12 4_555 4_466 110.12(8)
Cu11 Cu11 Cu13 4_555 . 59.64(6)
Cu11 Cu11 Cu13 4_555 5_555 110.94(8)
Cu11 Cu11 Cu13 4_555 9_555 110.94(8)
Cu11 Cu11 Cd14 4_555 . 114.53(8)
Cu11 Cu11 Cd14 4_555 5_555 173.39(9)
Cu11 Cu11 Cd14 4_555 9_555 114.53(8)
Cd12 Cu11 Cd12 2_664 3_646 113.43(8)
Cd12 Cu11 Cd12 2_664 4_466 113.43(8)
Cd12 Cu11 Cu12 2_664 2_664 0
Cd12 Cu11 Cu12 2_664 3_646 113.43(8)
Cd12 Cu11 Cu12 2_664 4_466 113.43(8)
Cd12 Cu11 Cu13 2_664 . 62.71(5)
Cd12 Cu11 Cu13 2_664 5_555 62.71(5)
Cd12 Cu11 Cu13 2_664 9_555 169.75(9)
Cd12 Cu11 Cd14 2_664 . 63.27(6)
Cd12 Cu11 Cd14 2_664 5_555 121.11(8)
Cd12 Cu11 Cd14 2_664 9_555 121.11(8)
Cd12 Cu11 Cd12 3_646 4_466 113.43(8)
Cd12 Cu11 Cu12 3_646 2_664 113.43(8)
Cd12 Cu11 Cu12 3_646 3_646 0
Cd12 Cu11 Cu12 3_646 4_466 113.43(8)
Cd12 Cu11 Cu13 3_646 . 62.71(5)
Cd12 Cu11 Cu13 3_646 5_555 169.75(9)
Cd12 Cu11 Cu13 3_646 9_555 62.71(5)
Cd12 Cu11 Cd14 3_646 . 121.11(8)
Cd12 Cu11 Cd14 3_646 5_555 121.11(8)
Cd12 Cu11 Cd14 3_646 9_555 63.27(6)
Cd12 Cu11 Cu12 4_466 2_664 113.43(8)
Cd12 Cu11 Cu12 4_466 3_646 113.43(8)
Cd12 Cu11 Cu12 4_466 4_466 0
Cd12 Cu11 Cu13 4_466 . 169.75(9)
Cd12 Cu11 Cu13 4_466 5_555 62.71(5)
Cd12 Cu11 Cu13 4_466 9_555 62.71(5)
Cd12 Cu11 Cd14 4_466 . 121.11(8)
Cd12 Cu11 Cd14 4_466 5_555 63.27(6)
Cd12 Cu11 Cd14 4_466 9_555 121.11(8)
Cu12 Cu11 Cu12 2_664 3_646 113.43(8)
Cu12 Cu11 Cu12 2_664 4_466 113.43(8)
Cu12 Cu11 Cu13 2_664 . 62.71(5)
Cu12 Cu11 Cu13 2_664 5_555 62.71(5)
Cu12 Cu11 Cu13 2_664 9_555 169.75(9)
Cu12 Cu11 Cd14 2_664 . 63.27(6)
Cu12 Cu11 Cd14 2_664 5_555 121.11(8)
Cu12 Cu11 Cd14 2_664 9_555 121.11(8)
Cu12 Cu11 Cu12 3_646 4_466 113.43(8)
Cu12 Cu11 Cu13 3_646 . 62.71(5)
Cu12 Cu11 Cu13 3_646 5_555 169.75(9)
Cu12 Cu11 Cu13 3_646 9_555 62.71(5)
Cu12 Cu11 Cd14 3_646 . 121.11(8)
Cu12 Cu11 Cd14 3_646 5_555 121.11(8)
Cu12 Cu11 Cd14 3_646 9_555 63.27(6)
Cu12 Cu11 Cu13 4_466 . 169.75(9)
Cu12 Cu11 Cu13 4_466 5_555 62.71(5)
Cu12 Cu11 Cu13 4_466 9_555 62.71(5)
Cu12 Cu11 Cd14 4_466 . 121.11(8)
Cu12 Cu11 Cd14 4_466 5_555 63.27(6)
Cu12 Cu11 Cd14 4_466 9_555 121.11(8)
Cu13 Cu11 Cu13 . 5_555 119.28(7)
Cu13 Cu11 Cu13 . 9_555 119.28(7)
Cu13 Cu11 Cd14 . . 66.66(5)
Cu13 Cu11 Cd14 . 5_555 126.98(8)
Cu13 Cu11 Cd14 . 9_555 66.66(5)
Cu13 Cu11 Cu13 5_555 9_555 119.28(7)
Cu13 Cu11 Cd14 5_555 . 66.66(5)
Cu13 Cu11 Cd14 5_555 5_555 66.66(5)
Cu13 Cu11 Cd14 5_555 9_555 126.98(8)
Cu13 Cu11 Cd14 9_555 . 126.98(8)
Cu13 Cu11 Cd14 9_555 5_555 66.66(5)
Cu13 Cu11 Cd14 9_555 9_555 66.66(5)
Cd14 Cu11 Cd14 . 5_555 70.63(6)
Cd14 Cu11 Cd14 . 9_555 70.63(6)
Cd14 Cu11 Cd14 5_555 9_555 70.63(6)
Cu11 Cd12 Cu11 2_666 3_666 58.95(6)
Cu11 Cd12 Cu11 2_666 4_666 58.95(6)
Cu11 Cd12 Cu12 2_666 . 0
Cu11 Cd12 Cu13 2_666 2_666 57.38(6)
Cu11 Cd12 Cu13 2_666 6_666 57.38(6)
Cu11 Cd12 Cu13 2_666 10_666 105.40(7)
Cu11 Cd12 Cd14 2_666 2_666 60.91(5)
Cu11 Cd12 Cd14 2_666 6_666 111.23(7)
Cu11 Cd12 Cd14 2_666 10_666 111.23(7)
Cu11 Cd12 Cd44 2_666 73_555 167.97(7)
Cu11 Cd12 Cd44 2_666 29_555 111.00(7)
Cu11 Cd12 Cd44 2_666 57_555 111.00(7)
Cu11 Cd12 Cu11 3_666 4_666 58.95(6)
Cu11 Cd12 Cu12 3_666 . 0
Cu11 Cd12 Cu13 3_666 2_666 57.38(6)
Cu11 Cd12 Cu13 3_666 6_666 105.40(7)
Cu11 Cd12 Cu13 3_666 10_666 57.38(6)
Cu11 Cd12 Cd14 3_666 2_666 111.23(7)
Cu11 Cd12 Cd14 3_666 6_666 111.23(7)
Cu11 Cd12 Cd14 3_666 10_666 60.91(5)
Cu11 Cd12 Cd44 3_666 73_555 111.00(7)
Cu11 Cd12 Cd44 3_666 29_555 111.00(7)
Cu11 Cd12 Cd44 3_666 57_555 167.97(7)
Cu11 Cd12 Cu12 4_666 . 0
Cu11 Cd12 Cu13 4_666 2_666 105.40(7)
Cu11 Cd12 Cu13 4_666 6_666 57.38(6)
Cu11 Cd12 Cu13 4_666 10_666 57.38(6)
Cu11 Cd12 Cd14 4_666 2_666 111.23(7)
Cu11 Cd12 Cd14 4_666 6_666 60.91(5)
Cu11 Cd12 Cd14 4_666 10_666 111.23(7)
Cu11 Cd12 Cd44 4_666 73_555 111.00(7)
Cu11 Cd12 Cd44 4_666 29_555 167.97(7)
Cu11 Cd12 Cd44 4_666 57_555 111.00(7)
Cu12 Cd12 Cu13 . 2_666 0
Cu12 Cd12 Cu13 . 6_666 0
Cu12 Cd12 Cu13 . 10_666 0
Cu12 Cd12 Cd14 . 2_666 0
Cu12 Cd12 Cd14 . 6_666 0
Cu12 Cd12 Cd14 . 10_666 0
Cu12 Cd12 Cd44 . 73_555 0
Cu12 Cd12 Cd44 . 29_555 0
Cu12 Cd12 Cd44 . 57_555 0
Cu13 Cd12 Cu13 2_666 6_666 109.72(6)
Cu13 Cd12 Cu13 2_666 10_666 109.72(6)
Cu13 Cd12 Cd14 2_666 2_666 64.01(4)
Cu13 Cd12 Cd14 2_666 6_666 166.31(7)
Cu13 Cd12 Cd14 2_666 10_666 64.01(4)
Cu13 Cd12 Cd44 2_666 73_555 124.70(6)
Cu13 Cd12 Cd44 2_666 29_555 62.56(5)
Cu13 Cd12 Cd44 2_666 57_555 124.70(6)
Cu13 Cd12 Cu13 6_666 10_666 109.72(6)
Cu13 Cd12 Cd14 6_666 2_666 64.01(4)
Cu13 Cd12 Cd14 6_666 6_666 64.01(4)
Cu13 Cd12 Cd14 6_666 10_666 166.31(7)
Cu13 Cd12 Cd44 6_666 73_555 124.70(6)
Cu13 Cd12 Cd44 6_666 29_555 124.70(6)
Cu13 Cd12 Cd44 6_666 57_555 62.56(5)
Cu13 Cd12 Cd14 10_666 2_666 166.31(7)
Cu13 Cd12 Cd14 10_666 6_666 64.01(4)
Cu13 Cd12 Cd14 10_666 10_666 64.01(4)
Cu13 Cd12 Cd44 10_666 73_555 62.56(5)
Cu13 Cd12 Cd44 10_666 29_555 124.70(6)
Cu13 Cd12 Cd44 10_666 57_555 124.70(6)
Cd14 Cd12 Cd14 2_666 6_666 119.08(5)
Cd14 Cd12 Cd14 2_666 10_666 119.08(5)
Cd14 Cd12 Cd44 2_666 73_555 131.12(6)
Cd14 Cd12 Cd44 2_666 29_555 64.66(4)
Cd14 Cd12 Cd44 2_666 57_555 64.66(4)
Cd14 Cd12 Cd14 6_666 10_666 119.08(5)
Cd14 Cd12 Cd44 6_666 73_555 64.66(4)
Cd14 Cd12 Cd44 6_666 29_555 131.12(6)
Cd14 Cd12 Cd44 6_666 57_555 64.66(4)
Cd14 Cd12 Cd44 10_666 73_555 64.66(4)
Cd14 Cd12 Cd44 10_666 29_555 64.66(4)
Cd14 Cd12 Cd44 10_666 57_555 131.12(6)
Cd44 Cd12 Cd44 73_555 29_555 78.07(4)
Cd44 Cd12 Cd44 73_555 57_555 78.07(4)
Cd44 Cd12 Cd44 29_555 57_555 78.07(4)
Cu11 Cu12 Cu11 2_666 3_666 58.95(6)
Cu11 Cu12 Cu11 2_666 4_666 58.95(6)
Cu11 Cu12 Cd12 2_666 . 0
Cu11 Cu12 Cd14 2_666 2_666 60.91(5)
Cu11 Cu12 Cd14 2_666 6_666 111.23(7)
Cu11 Cu12 Cd14 2_666 10_666 111.23(7)
Cu11 Cu12 Cd44 2_666 73_555 167.97(7)
Cu11 Cu12 Cd44 2_666 29_555 111.00(7)
Cu11 Cu12 Cd44 2_666 57_555 111.00(7)
Cu11 Cu12 Cu11 3_666 4_666 58.95(6)
Cu11 Cu12 Cd12 3_666 . 0
Cu11 Cu12 Cd14 3_666 2_666 111.23(7)
Cu11 Cu12 Cd14 3_666 6_666 111.23(7)
Cu11 Cu12 Cd14 3_666 10_666 60.91(5)
Cu11 Cu12 Cd44 3_666 73_555 111.00(7)
Cu11 Cu12 Cd44 3_666 29_555 111.00(7)
Cu11 Cu12 Cd44 3_666 57_555 167.97(7)
Cu11 Cu12 Cd12 4_666 . 0
Cu11 Cu12 Cd14 4_666 2_666 111.23(7)
Cu11 Cu12 Cd14 4_666 6_666 60.91(5)
Cu11 Cu12 Cd14 4_666 10_666 111.23(7)
Cu11 Cu12 Cd44 4_666 73_555 111.00(7)
Cu11 Cu12 Cd44 4_666 29_555 167.97(7)
Cu11 Cu12 Cd44 4_666 57_555 111.00(7)
Cd12 Cu12 Cd14 . 2_666 0
Cd12 Cu12 Cd14 . 6_666 0
Cd12 Cu12 Cd14 . 10_666 0
Cd12 Cu12 Cd44 . 73_555 0
Cd12 Cu12 Cd44 . 29_555 0
Cd12 Cu12 Cd44 . 57_555 0
Cd14 Cu12 Cd14 2_666 6_666 119.08(5)
Cd14 Cu12 Cd14 2_666 10_666 119.08(5)
Cd14 Cu12 Cd44 2_666 73_555 131.12(6)
Cd14 Cu12 Cd44 2_666 29_555 64.66(4)
Cd14 Cu12 Cd44 2_666 57_555 64.66(4)
Cd14 Cu12 Cd14 6_666 10_666 119.08(5)
Cd14 Cu12 Cd44 6_666 73_555 64.66(4)
Cd14 Cu12 Cd44 6_666 29_555 131.12(6)
Cd14 Cu12 Cd44 6_666 57_555 64.66(4)
Cd14 Cu12 Cd44 10_666 73_555 64.66(4)
Cd14 Cu12 Cd44 10_666 29_555 64.66(4)
Cd14 Cu12 Cd44 10_666 57_555 131.12(6)
Cd44 Cu12 Cd44 73_555 29_555 78.07(4)
Cd44 Cu12 Cd44 73_555 57_555 78.07(4)
Cd44 Cu12 Cd44 29_555 57_555 78.07(4)
Cu11 Cu13 Cu11 . 4_555 60.73(8)
Cu11 Cu13 Cd12 . 2_664 59.92(7)
Cu11 Cu13 Cd12 . 3_646 59.92(7)
Cu11 Cu13 Cd23 . 29_544 174.19(7)
Cu11 Cu13 Cd23 . 30_555 113.46(5)
Cu11 Cu13 Cd44 . 31_654 111.54(5)
Cu11 Cu13 Cd44 . 32_645 111.54(5)
Cu11 Cu13 Cd12 4_555 2_664 59.92(7)
Cu11 Cu13 Cd12 4_555 3_646 59.92(7)
Cu11 Cu13 Cd23 4_555 29_544 113.46(5)
Cu11 Cu13 Cd23 4_555 30_555 174.19(7)
Cu11 Cu13 Cd44 4_555 31_654 111.54(5)
Cu11 Cu13 Cd44 4_555 32_645 111.54(5)
Cd12 Cu13 Cd12 2_664 3_646 108.96(9)
Cd12 Cu13 Cd23 2_664 29_544 117.97(4)
Cd12 Cu13 Cd23 2_664 30_555 117.97(4)
Cd12 Cu13 Cd44 2_664 31_654 60.71(4)
Cd12 Cu13 Cd44 2_664 32_645 169.67(9)
Cd12 Cu13 Cd23 3_646 29_544 117.97(4)
Cd12 Cu13 Cd23 3_646 30_555 117.97(4)
Cd12 Cu13 Cd44 3_646 31_654 169.67(9)
Cd12 Cu13 Cd44 3_646 32_645 60.71(4)
Cd23 Cu13 Cd23 29_544 30_555 72.35(7)
Cd23 Cu13 Cd44 29_544 31_654 69.91(5)
Cd23 Cu13 Cd44 29_544 32_645 69.91(5)
Cd23 Cu13 Cd44 30_555 31_654 69.91(5)
Cd23 Cu13 Cd44 30_555 32_645 69.91(5)
Cd44 Cu13 Cd44 31_654 32_645 129.63(9)
Cu11 Cd14 Cd12 . 2_664 55.82(5)
Cu11 Cd14 Cu12 . 2_664 55.82(5)
Cu11 Cd14 Cd21 . . 98.09(7)
Cu11 Cd14 Cu21 . . 98.09(7)
Cu11 Cd14 Cd23 . 30_555 96.96(5)
Cu11 Cd14 Cd23 . 58_555 96.96(5)
Cu11 Cd14 Cd44 . 31_654 101.31(5)
Cu11 Cd14 Cd44 . 60_564 101.31(5)
Cd12 Cd14 Cu12 2_664 2_664 0
Cd12 Cd14 Cd21 2_664 . 153.91(7)
Cd12 Cd14 Cu21 2_664 . 153.91(7)
Cd12 Cd14 Cd23 2_664 30_555 102.59(4)
Cd12 Cd14 Cd23 2_664 58_555 102.59(4)
Cd12 Cd14 Cd44 2_664 31_654 57.32(4)
Cd12 Cd14 Cd44 2_664 60_564 57.32(4)
Cu12 Cd14 Cd21 2_664 . 153.91(7)
Cu12 Cd14 Cu21 2_664 . 153.91(7)
Cu12 Cd14 Cd23 2_664 30_555 102.59(4)
Cu12 Cd14 Cd23 2_664 58_555 102.59(4)
Cu12 Cd14 Cd44 2_664 31_654 57.32(4)
Cu12 Cd14 Cd44 2_664 60_564 57.32(4)
Cd21 Cd14 Cu21 . . 0
Cd21 Cd14 Cd23 . 30_555 78.67(6)
Cd21 Cd14 Cd23 . 58_555 78.67(6)
Cd21 Cd14 Cd44 . 31_654 138.63(6)
Cd21 Cd14 Cd44 . 60_564 138.63(6)
Cu21 Cd14 Cd23 . 30_555 78.67(6)
Cu21 Cd14 Cd23 . 58_555 78.67(6)
Cu21 Cd14 Cd44 . 31_654 138.63(6)
Cu21 Cd14 Cd44 . 60_564 138.63(6)
Cd23 Cd14 Cd23 30_555 58_555 154.82(5)
Cd23 Cd14 Cd44 30_555 31_654 63.01(3)
Cd23 Cd14 Cd44 30_555 60_564 133.71(5)
Cd23 Cd14 Cd44 58_555 31_654 133.71(5)
Cd23 Cd14 Cd44 58_555 60_564 63.01(3)
Cd44 Cd14 Cd44 31_654 60_564 71.82(4)
Cd21 Cu20 Cd21 . 74_555 109.47(8)
Cd21 Cu20 Cd21 . 51_555 109.47(8)
Cd21 Cu20 Cd21 . 28_555 109.47(8)
Cd21 Cu20 Cu21 . . 0
Cd21 Cu20 Cu21 . 74_555 109.47(8)
Cd21 Cu20 Cu21 . 51_555 109.47(8)
Cd21 Cu20 Cu21 . 28_555 109.47(8)
Cd21 Cu20 Cd21 74_555 51_555 109.47(8)
Cd21 Cu20 Cd21 74_555 28_555 109.47(8)
Cd21 Cu20 Cu21 74_555 . 109.47(8)
Cd21 Cu20 Cu21 74_555 74_555 0
Cd21 Cu20 Cu21 74_555 51_555 109.47(8)
Cd21 Cu20 Cu21 74_555 28_555 109.47(8)
Cd21 Cu20 Cd21 51_555 28_555 109.47(8)
Cd21 Cu20 Cu21 51_555 . 109.47(8)
Cd21 Cu20 Cu21 51_555 74_555 109.47(8)
Cd21 Cu20 Cu21 51_555 51_555 0
Cd21 Cu20 Cu21 51_555 28_555 109.47(8)
Cd21 Cu20 Cu21 28_555 . 109.47(8)
Cd21 Cu20 Cu21 28_555 74_555 109.47(8)
Cd21 Cu20 Cu21 28_555 51_555 109.47(8)
Cd21 Cu20 Cu21 28_555 28_555 0
Cu21 Cu20 Cu21 . 74_555 109.47(8)
Cu21 Cu20 Cu21 . 51_555 109.47(8)
Cu21 Cu20 Cu21 . 28_555 109.47(8)
Cu21 Cu20 Cu21 74_555 51_555 109.47(8)
Cu21 Cu20 Cu21 74_555 28_555 109.47(8)
Cu21 Cu20 Cu21 51_555 28_555 109.47(8)
Cd14 Cd21 Cd14 . 5_555 67.71(6)
Cd14 Cd21 Cd14 . 9_555 67.71(6)
Cd14 Cd21 Cu20 . . 139.96(10)
Cd14 Cd21 Cu21 . . 0
Cd14 Cd21 Cd22 . 51_555 69.82(7)
Cd14 Cd21 Cd22 . 28_555 69.82(7)
Cd14 Cd21 Cd22 . 79_555 136.75(10)
Cd14 Cd21 Cd22 . 56_555 103.14(8)
Cd14 Cd21 Cd22 . 35_555 103.14(8)
Cd14 Cd21 Cd22 . 84_555 136.75(10)
Cd14 Cd21 Cd14 5_555 9_555 67.71(6)
Cd14 Cd21 Cu20 5_555 . 139.96(10)
Cd14 Cd21 Cu21 5_555 . 0
Cd14 Cd21 Cd22 5_555 51_555 103.14(8)
Cd14 Cd21 Cd22 5_555 28_555 136.75(10)
Cd14 Cd21 Cd22 5_555 79_555 69.82(7)
Cd14 Cd21 Cd22 5_555 56_555 69.82(7)
Cd14 Cd21 Cd22 5_555 35_555 136.75(10)
Cd14 Cd21 Cd22 5_555 84_555 103.14(8)
Cd14 Cd21 Cu20 9_555 . 139.96(10)
Cd14 Cd21 Cu21 9_555 . 0
Cd14 Cd21 Cd22 9_555 51_555 136.75(10)
Cd14 Cd21 Cd22 9_555 28_555 103.14(8)
Cd14 Cd21 Cd22 9_555 79_555 103.14(8)
Cd14 Cd21 Cd22 9_555 56_555 136.75(10)
Cd14 Cd21 Cd22 9_555 35_555 69.82(7)
Cd14 Cd21 Cd22 9_555 84_555 69.82(7)
Cu20 Cd21 Cu21 . . 0
Cu20 Cd21 Cd22 . 51_555 74.58(7)
Cu20 Cd21 Cd22 . 28_555 74.58(7)
Cu20 Cd21 Cd22 . 79_555 74.58(7)
Cu20 Cd21 Cd22 . 56_555 74.58(7)
Cu20 Cd21 Cd22 . 35_555 74.58(7)
Cu20 Cd21 Cd22 . 84_555 74.58(7)
Cu21 Cd21 Cd22 . 51_555 0
Cu21 Cd21 Cd22 . 28_555 0
Cu21 Cd21 Cd22 . 79_555 0
Cu21 Cd21 Cd22 . 56_555 0
Cu21 Cd21 Cd22 . 35_555 0
Cu21 Cd21 Cd22 . 84_555 0
Cd22 Cd21 Cd22 51_555 28_555 53.44(5)
Cd22 Cd21 Cd22 51_555 79_555 113.20(9)
Cd22 Cd21 Cd22 51_555 56_555 61.81(6)
Cd22 Cd21 Cd22 51_555 35_555 113.20(9)
Cd22 Cd21 Cd22 51_555 84_555 148.85(10)
Cd22 Cd21 Cd22 28_555 79_555 148.85(10)
Cd22 Cd21 Cd22 28_555 56_555 113.20(9)
Cd22 Cd21 Cd22 28_555 35_555 61.81(6)
Cd22 Cd21 Cd22 28_555 84_555 113.20(9)
Cd22 Cd21 Cd22 79_555 56_555 53.44(5)
Cd22 Cd21 Cd22 79_555 35_555 113.20(9)
Cd22 Cd21 Cd22 79_555 84_555 61.81(6)
Cd22 Cd21 Cd22 56_555 35_555 148.85(10)
Cd22 Cd21 Cd22 56_555 84_555 113.20(9)
Cd22 Cd21 Cd22 35_555 84_555 53.44(5)
Cd14 Cu21 Cd14 . 5_555 67.71(6)
Cd14 Cu21 Cd14 . 9_555 67.71(6)
Cd14 Cu21 Cu20 . . 139.96(10)
Cd14 Cu21 Cd21 . . 0
Cd14 Cu21 Cd14 5_555 9_555 67.71(6)
Cd14 Cu21 Cu20 5_555 . 139.96(10)
Cd14 Cu21 Cd21 5_555 . 0
Cd14 Cu21 Cu20 9_555 . 139.96(10)
Cd14 Cu21 Cd21 9_555 . 0
Cu20 Cu21 Cd21 . . 0
Cd21 Cd22 Cd21 51_555 28_555 90.38(8)
Cd21 Cd22 Cd22 51_555 74_555 63.28(6)
Cd21 Cd22 Cd22 51_555 5_555 59.09(6)
Cd21 Cd22 Cd22 51_555 9_555 101.29(7)
Cd21 Cd22 Cd23 51_555 5_555 160.22(8)
Cd21 Cd22 Cd23 51_555 9_555 77.69(6)
Cd21 Cd22 Ir32 51_555 . 114.49(6)
Cd21 Cd22 Cd33 51_555 . 134.54(6)
Cd21 Cd22 Cd22 28_555 74_555 63.28(6)
Cd21 Cd22 Cd22 28_555 5_555 101.29(7)
Cd21 Cd22 Cd22 28_555 9_555 59.09(6)
Cd21 Cd22 Cd23 28_555 5_555 77.69(6)
Cd21 Cd22 Cd23 28_555 9_555 160.22(8)
Cd21 Cd22 Ir32 28_555 . 114.49(6)
Cd21 Cd22 Cd33 28_555 . 134.54(6)
Cd22 Cd22 Cd22 74_555 5_555 120.00(6)
Cd22 Cd22 Cd22 74_555 9_555 120.00(6)
Cd22 Cd22 Cd23 74_555 5_555 122.39(4)
Cd22 Cd22 Cd23 74_555 9_555 122.39(4)
Cd22 Cd22 Ir32 74_555 . 176.38(7)
Cd22 Cd22 Cd33 74_555 . 124.05(6)
Cd22 Cd22 Cd22 5_555 9_555 60.00(4)
Cd22 Cd22 Cd23 5_555 5_555 107.41(4)
Cd22 Cd22 Cd23 5_555 9_555 59.06(3)
Cd22 Cd22 Ir32 5_555 . 57.07(3)
Cd22 Cd22 Cd33 5_555 . 107.81(4)
Cd22 Cd22 Cd23 9_555 5_555 59.06(3)
Cd22 Cd22 Cd23 9_555 9_555 107.41(4)
Cd22 Cd22 Ir32 9_555 . 57.07(3)
Cd22 Cd22 Cd33 9_555 . 107.81(4)
Cd23 Cd22 Cd23 5_555 9_555 108.86(4)
Cd23 Cd22 Ir32 5_555 . 58.65(3)
Cd23 Cd22 Cd33 5_555 . 60.80(3)
Cd23 Cd22 Ir32 9_555 . 58.65(3)
Cd23 Cd22 Cd33 9_555 . 60.80(3)
Ir32 Cd22 Cd33 . . 59.57(3)
Cu13 Cd23 Cd14 81_555 79_555 62.57(4)
Cu13 Cd23 Cd14 81_555 84_555 62.57(4)
Cu13 Cd23 Cd22 81_555 5_555 130.64(5)
Cu13 Cd23 Cd22 81_555 9_555 130.64(5)
Cu13 Cd23 Cd23 81_555 2_665 53.83(4)
Cu13 Cd23 Cd31 81_555 81_555 111.98(5)
Cu13 Cd23 Ir32 81_555 . 168.96(5)
Cu13 Cd23 Cd33 81_555 5_555 117.73(4)
Cu13 Cd23 Cd33 81_555 9_555 117.73(4)
Cu13 Cd23 Cd44 81_555 3_656 58.73(3)
Cu13 Cd23 Cd44 81_555 4_566 58.73(3)
Cd14 Cd23 Cd14 79_555 84_555 64.65(4)
Cd14 Cd23 Cd22 79_555 5_555 68.27(3)
Cd14 Cd23 Cd22 79_555 9_555 100.35(4)
Cd14 Cd23 Cd23 79_555 2_665 107.45(4)
Cd14 Cd23 Cd31 79_555 81_555 146.03(4)
Cd14 Cd23 Ir32 79_555 . 126.01(4)
Cd14 Cd23 Cd33 79_555 5_555 91.61(3)
Cd14 Cd23 Cd33 79_555 9_555 153.80(4)
Cd14 Cd23 Cd44 79_555 3_656 58.83(3)
Cd14 Cd23 Cd44 79_555 4_566 111.29(4)
Cd14 Cd23 Cd22 84_555 5_555 100.35(4)
Cd14 Cd23 Cd22 84_555 9_555 68.27(3)
Cd14 Cd23 Cd23 84_555 2_665 107.45(4)
Cd14 Cd23 Cd31 84_555 81_555 146.03(4)
Cd14 Cd23 Ir32 84_555 . 126.01(4)
Cd14 Cd23 Cd33 84_555 5_555 153.80(4)
Cd14 Cd23 Cd33 84_555 9_555 91.61(3)
Cd14 Cd23 Cd44 84_555 3_656 111.29(4)
Cd14 Cd23 Cd44 84_555 4_566 58.83(3)
Cd22 Cd23 Cd22 5_555 9_555 61.89(4)
Cd22 Cd23 Cd23 5_555 2_665 146.60(5)
Cd22 Cd23 Cd31 5_555 81_555 105.89(4)
Cd22 Cd23 Ir32 5_555 . 57.83(3)
Cd22 Cd23 Cd33 5_555 5_555 58.30(4)
Cd22 Cd23 Cd33 5_555 9_555 108.08(4)
Cd22 Cd23 Cd44 5_555 3_656 92.42(4)
Cd22 Cd23 Cd44 5_555 4_566 152.77(5)
Cd22 Cd23 Cd23 9_555 2_665 146.60(5)
Cd22 Cd23 Cd31 9_555 81_555 105.89(4)
Cd22 Cd23 Ir32 9_555 . 57.83(3)
Cd22 Cd23 Cd33 9_555 5_555 108.08(4)
Cd22 Cd23 Cd33 9_555 9_555 58.30(4)
Cd22 Cd23 Cd44 9_555 3_656 152.77(5)
Cd22 Cd23 Cd44 9_555 4_566 92.42(4)
Cd23 Cd23 Cd31 2_665 81_555 58.15(3)
Cd23 Cd23 Ir32 2_665 . 115.13(4)
Cd23 Cd23 Cd33 2_665 5_555 89.53(4)
Cd23 Cd23 Cd33 2_665 9_555 89.53(4)
Cd23 Cd23 Cd44 2_665 3_656 60.60(3)
Cd23 Cd23 Cd44 2_665 4_566 60.60(3)
Cd31 Cd23 Ir32 81_555 . 56.98(3)
Cd31 Cd23 Cd33 81_555 5_555 60.06(3)
Cd31 Cd23 Cd33 81_555 9_555 60.06(3)
Cd31 Cd23 Cd44 81_555 3_656 88.99(3)
Cd31 Cd23 Cd44 81_555 4_566 88.99(3)
Ir32 Cd23 Cd33 . 5_555 58.41(3)
Ir32 Cd23 Cd33 . 9_555 58.41(3)
Ir32 Cd23 Cd44 . 3_656 117.76(4)
Ir32 Cd23 Cd44 . 4_566 117.76(4)
Cd33 Cd23 Cd33 5_555 9_555 108.74(4)
Cd33 Cd23 Cd44 5_555 3_656 59.47(3)
Cd33 Cd23 Cd44 5_555 4_566 146.18(4)
Cd33 Cd23 Cd44 9_555 3_656 146.18(4)
Cd33 Cd23 Cd44 9_555 4_566 59.47(3)
Cd44 Cd23 Cd44 3_656 4_566 110.88(4)
Cd23 Cd31 Cd23 29_544 30_555 63.70(5)
Cd23 Cd31 Cd31 29_544 77_545 109.68(3)
Cd23 Cd31 Cd31 29_544 78_555 149.82(3)
Cd23 Cd31 Cd31 29_544 57_554 109.68(3)
Cd23 Cd31 Cd31 29_544 58_555 149.82(3)
Cd23 Cd31 Cu31 29_544 . 0
Cd23 Cd31 Cu31 29_544 77_545 109.68(3)
Cd23 Cd31 Cu31 29_544 78_555 149.82(3)
Cd23 Cd31 Cu31 29_544 57_554 109.68(3)
Cd23 Cd31 Cu31 29_544 58_555 149.82(3)
Cd23 Cd31 Ir32 29_544 25_544 59.80(3)
Cd23 Cd31 Ir32 29_544 28_555 123.50(7)
Cd23 Cd31 Cd33 29_544 25_544 60.65(3)
Cd23 Cd31 Cd33 29_544 28_555 93.08(5)
Cd23 Cd31 Cd33 29_544 33_544 60.65(3)
Cd23 Cd31 Cd33 29_544 35_555 93.08(5)
Cd23 Cd31 Cd31 30_555 77_545 149.82(3)
Cd23 Cd31 Cd31 30_555 78_555 109.68(3)
Cd23 Cd31 Cd31 30_555 57_554 149.82(3)
Cd23 Cd31 Cd31 30_555 58_555 109.68(3)
Cd23 Cd31 Cu31 30_555 . 0
Cd23 Cd31 Cu31 30_555 77_545 149.82(3)
Cd23 Cd31 Cu31 30_555 78_555 109.68(3)
Cd23 Cd31 Cu31 30_555 57_554 149.82(3)
Cd23 Cd31 Cu31 30_555 58_555 109.68(3)
Cd23 Cd31 Ir32 30_555 25_544 123.50(7)
Cd23 Cd31 Ir32 30_555 28_555 59.80(3)
Cd23 Cd31 Cd33 30_555 25_544 93.08(5)
Cd23 Cd31 Cd33 30_555 28_555 60.65(3)
Cd23 Cd31 Cd33 30_555 33_544 93.08(5)
Cd23 Cd31 Cd33 30_555 35_555 60.65(3)
Cd31 Cd31 Cd31 77_545 78_555 90.00(7)
Cd31 Cd31 Cd31 77_545 57_554 60.00(4)
Cd31 Cd31 Cd31 77_545 58_555 60.00(4)
Cd31 Cd31 Cu31 77_545 . 0
Cd31 Cd31 Cu31 77_545 77_545 0
Cd31 Cd31 Cu31 77_545 78_555 90.00(7)
Cd31 Cd31 Cu31 77_545 57_554 60.00(4)
Cd31 Cd31 Cu31 77_545 58_555 60.00(4)
Cd31 Cd31 Ir32 77_545 25_544 58.66(3)
Cd31 Cd31 Ir32 77_545 28_555 118.65(5)
Cd31 Cd31 Cd33 77_545 25_544 61.00(3)
Cd31 Cd31 Cd33 77_545 28_555 148.01(7)
Cd31 Cd31 Cd33 77_545 33_544 109.44(3)
Cd31 Cd31 Cd33 77_545 35_555 91.75(3)
Cd31 Cd31 Cd31 78_555 57_554 60.00(4)
Cd31 Cd31 Cd31 78_555 58_555 60.00(4)
Cd31 Cd31 Cu31 78_555 . 0
Cd31 Cd31 Cu31 78_555 77_545 90.00(7)
Cd31 Cd31 Cu31 78_555 78_555 0
Cd31 Cd31 Cu31 78_555 57_554 60.00(4)
Cd31 Cd31 Cu31 78_555 58_555 60.00(4)
Cd31 Cd31 Ir32 78_555 25_544 118.65(5)
Cd31 Cd31 Ir32 78_555 28_555 58.66(3)
Cd31 Cd31 Cd33 78_555 25_544 148.01(7)
Cd31 Cd31 Cd33 78_555 28_555 61.00(3)
Cd31 Cd31 Cd33 78_555 33_544 91.75(3)
Cd31 Cd31 Cd33 78_555 35_555 109.44(3)
Cd31 Cd31 Cd31 57_554 58_555 90.00(7)
Cd31 Cd31 Cu31 57_554 . 0
Cd31 Cd31 Cu31 57_554 77_545 60.00(4)
Cd31 Cd31 Cu31 57_554 78_555 60.00(4)
Cd31 Cd31 Cu31 57_554 57_554 0
Cd31 Cd31 Cu31 57_554 58_555 90.00(7)
Cd31 Cd31 Ir32 57_554 25_544 58.66(3)
Cd31 Cd31 Ir32 57_554 28_555 118.65(5)
Cd31 Cd31 Cd33 57_554 25_544 109.44(3)
Cd31 Cd31 Cd33 57_554 28_555 91.75(3)
Cd31 Cd31 Cd33 57_554 33_544 61.00(3)
Cd31 Cd31 Cd33 57_554 35_555 148.01(7)
Cd31 Cd31 Cu31 58_555 . 0
Cd31 Cd31 Cu31 58_555 77_545 60.00(4)
Cd31 Cd31 Cu31 58_555 78_555 60.00(4)
Cd31 Cd31 Cu31 58_555 57_554 90.00(7)
Cd31 Cd31 Cu31 58_555 58_555 0
Cd31 Cd31 Ir32 58_555 25_544 118.65(5)
Cd31 Cd31 Ir32 58_555 28_555 58.66(3)
Cd31 Cd31 Cd33 58_555 25_544 91.75(3)
Cd31 Cd31 Cd33 58_555 28_555 109.44(3)
Cd31 Cd31 Cd33 58_555 33_544 148.01(7)
Cd31 Cd31 Cd33 58_555 35_555 61.00(3)
Cu31 Cd31 Cu31 . 77_545 0
Cu31 Cd31 Cu31 . 78_555 0
Cu31 Cd31 Cu31 . 57_554 0
Cu31 Cd31 Cu31 . 58_555 0
Cu31 Cd31 Ir32 . 25_544 0
Cu31 Cd31 Ir32 . 28_555 0
Cu31 Cd31 Cd33 . 25_544 0
Cu31 Cd31 Cd33 . 28_555 0
Cu31 Cd31 Cd33 . 33_544 0
Cu31 Cd31 Cd33 . 35_555 0
Cu31 Cd31 Cu31 77_545 78_555 90.00(7)
Cu31 Cd31 Cu31 77_545 57_554 60.00(4)
Cu31 Cd31 Cu31 77_545 58_555 60.00(4)
Cu31 Cd31 Ir32 77_545 25_544 58.66(3)
Cu31 Cd31 Ir32 77_545 28_555 118.65(5)
Cu31 Cd31 Cd33 77_545 25_544 61.00(3)
Cu31 Cd31 Cd33 77_545 28_555 148.01(7)
Cu31 Cd31 Cd33 77_545 33_544 109.44(3)
Cu31 Cd31 Cd33 77_545 35_555 91.75(3)
Cu31 Cd31 Cu31 78_555 57_554 60.00(4)
Cu31 Cd31 Cu31 78_555 58_555 60.00(4)
Cu31 Cd31 Ir32 78_555 25_544 118.65(5)
Cu31 Cd31 Ir32 78_555 28_555 58.66(3)
Cu31 Cd31 Cd33 78_555 25_544 148.01(7)
Cu31 Cd31 Cd33 78_555 28_555 61.00(3)
Cu31 Cd31 Cd33 78_555 33_544 91.75(3)
Cu31 Cd31 Cd33 78_555 35_555 109.44(3)
Cu31 Cd31 Cu31 57_554 58_555 90.00(7)
Cu31 Cd31 Ir32 57_554 25_544 58.66(3)
Cu31 Cd31 Ir32 57_554 28_555 118.65(5)
Cu31 Cd31 Cd33 57_554 25_544 109.44(3)
Cu31 Cd31 Cd33 57_554 28_555 91.75(3)
Cu31 Cd31 Cd33 57_554 33_544 61.00(3)
Cu31 Cd31 Cd33 57_554 35_555 148.01(7)
Cu31 Cd31 Ir32 58_555 25_544 118.65(5)
Cu31 Cd31 Ir32 58_555 28_555 58.66(3)
Cu31 Cd31 Cd33 58_555 25_544 91.75(3)
Cu31 Cd31 Cd33 58_555 28_555 109.44(3)
Cu31 Cd31 Cd33 58_555 33_544 148.01(7)
Cu31 Cd31 Cd33 58_555 35_555 61.00(3)
Ir32 Cd31 Ir32 25_544 28_555 176.70(8)
Ir32 Cd31 Cd33 25_544 25_544 59.49(2)
Ir32 Cd31 Cd33 25_544 28_555 121.50(3)
Ir32 Cd31 Cd33 25_544 33_544 59.49(2)
Ir32 Cd31 Cd33 25_544 35_555 121.50(3)
Ir32 Cd31 Cd33 28_555 25_544 121.50(3)
Ir32 Cd31 Cd33 28_555 28_555 59.49(2)
Ir32 Cd31 Cd33 28_555 33_544 121.50(3)
Ir32 Cd31 Cd33 28_555 35_555 59.49(2)
Cd33 Cd31 Cd33 25_544 28_555 150.22(8)
Cd33 Cd31 Cd33 25_544 33_544 109.68(4)
Cd33 Cd31 Cd33 25_544 35_555 62.04(3)
Cd33 Cd31 Cd33 28_555 33_544 62.04(3)
Cd33 Cd31 Cd33 28_555 35_555 109.68(4)
Cd33 Cd31 Cd33 33_544 35_555 150.22(8)
Cd31 Cu31 Cd31 . 77_545 0
Cd31 Cu31 Cd31 . 78_555 0
Cd31 Cu31 Cd31 . 57_554 0
Cd31 Cu31 Cd31 . 58_555 0
Cd31 Cu31 Cd31 77_545 78_555 90.00(7)
Cd31 Cu31 Cd31 77_545 57_554 60.00(4)
Cd31 Cu31 Cd31 77_545 58_555 60.00(4)
Cd31 Cu31 Cd31 78_555 57_554 60.00(4)
Cd31 Cu31 Cd31 78_555 58_555 60.00(4)
Cd31 Cu31 Cd31 57_554 58_555 90.00(7)
Cd22 Ir32 Cd22 . 5_555 65.87(4)
Cd22 Ir32 Cd22 . 9_555 65.87(4)
Cd22 Ir32 Cd23 . . 118.75(4)
Cd22 Ir32 Cd23 . 5_555 63.51(3)
Cd22 Ir32 Cd23 . 9_555 63.51(3)
Cd22 Ir32 Cd31 . 25_555 115.71(5)
Cd22 Ir32 Cd31 . 53_555 115.71(5)
Cd22 Ir32 Cd31 . 81_555 178.03(6)
Cd22 Ir32 Cd33 . . 61.68(4)
Cd22 Ir32 Cd33 . 5_555 116.82(3)
Cd22 Ir32 Cd33 . 9_555 116.82(3)
Cd22 Ir32 Cd22 5_555 9_555 65.87(4)
Cd22 Ir32 Cd23 5_555 . 63.51(3)
Cd22 Ir32 Cd23 5_555 5_555 118.75(4)
Cd22 Ir32 Cd23 5_555 9_555 63.51(3)
Cd22 Ir32 Cd31 5_555 25_555 178.03(6)
Cd22 Ir32 Cd31 5_555 53_555 115.71(5)
Cd22 Ir32 Cd31 5_555 81_555 115.71(5)
Cd22 Ir32 Cd33 5_555 . 116.82(3)
Cd22 Ir32 Cd33 5_555 5_555 61.68(4)
Cd22 Ir32 Cd33 5_555 9_555 116.82(3)
Cd22 Ir32 Cd23 9_555 . 63.51(3)
Cd22 Ir32 Cd23 9_555 5_555 63.51(3)
Cd22 Ir32 Cd23 9_555 9_555 118.75(4)
Cd22 Ir32 Cd31 9_555 25_555 115.71(5)
Cd22 Ir32 Cd31 9_555 53_555 178.03(6)
Cd22 Ir32 Cd31 9_555 81_555 115.71(5)
Cd22 Ir32 Cd33 9_555 . 116.82(3)
Cd22 Ir32 Cd33 9_555 5_555 116.82(3)
Cd22 Ir32 Cd33 9_555 9_555 61.68(4)
Cd23 Ir32 Cd23 . 5_555 116.97(3)
Cd23 Ir32 Cd23 . 9_555 116.97(3)
Cd23 Ir32 Cd31 . 25_555 115.87(3)
Cd23 Ir32 Cd31 . 53_555 115.87(3)
Cd23 Ir32 Cd31 . 81_555 63.22(5)
Cd23 Ir32 Cd33 . . 179.57(3)
Cd23 Ir32 Cd33 . 5_555 63.15(3)
Cd23 Ir32 Cd33 . 9_555 63.15(3)
Cd23 Ir32 Cd23 5_555 9_555 116.97(3)
Cd23 Ir32 Cd31 5_555 25_555 63.22(5)
Cd23 Ir32 Cd31 5_555 53_555 115.87(3)
Cd23 Ir32 Cd31 5_555 81_555 115.87(3)
Cd23 Ir32 Cd33 5_555 . 63.15(3)
Cd23 Ir32 Cd33 5_555 5_555 179.57(3)
Cd23 Ir32 Cd33 5_555 9_555 63.15(3)
Cd23 Ir32 Cd31 9_555 25_555 115.87(3)
Cd23 Ir32 Cd31 9_555 53_555 63.22(5)
Cd23 Ir32 Cd31 9_555 81_555 115.87(3)
Cd23 Ir32 Cd33 9_555 . 63.15(3)
Cd23 Ir32 Cd33 9_555 5_555 63.15(3)
Cd23 Ir32 Cd33 9_555 9_555 179.57(3)
Cd31 Ir32 Cd31 25_555 53_555 62.68(5)
Cd31 Ir32 Cd31 25_555 81_555 62.68(5)
Cd31 Ir32 Cd33 25_555 . 63.78(2)
Cd31 Ir32 Cd33 25_555 5_555 116.35(5)
Cd31 Ir32 Cd33 25_555 9_555 63.78(2)
Cd31 Ir32 Cd31 53_555 81_555 62.68(5)
Cd31 Ir32 Cd33 53_555 . 63.78(2)
Cd31 Ir32 Cd33 53_555 5_555 63.78(2)
Cd31 Ir32 Cd33 53_555 9_555 116.35(5)
Cd31 Ir32 Cd33 81_555 . 116.35(5)
Cd31 Ir32 Cd33 81_555 5_555 63.78(2)
Cd31 Ir32 Cd33 81_555 9_555 63.78(2)
Cd33 Ir32 Cd33 . 5_555 116.72(3)
Cd33 Ir32 Cd33 . 9_555 116.72(3)
Cd33 Ir32 Cd33 5_555 9_555 116.72(3)
Cd22 Cd33 Cd23 . 5_555 60.89(3)
Cd22 Cd33 Cd23 . 9_555 60.89(3)
Cd22 Cd33 Cd31 . 25_555 107.33(4)
Cd22 Cd33 Cd31 . 53_555 107.33(4)
Cd22 Cd33 Ir32 . . 58.75(3)
Cd22 Cd33 Cd33 . 8_656 149.98(4)
Cd22 Cd33 Cd33 . 11_566 149.98(4)
Cd22 Cd33 Ir42 . 2_665 132.34(4)
Cd22 Cd33 Cd42 . 2_665 132.34(4)
Cd22 Cd33 Cd43 . 9_555 68.21(4)
Cd22 Cd33 Cd44 . 8_656 96.29(3)
Cd22 Cd33 Cd44 . 11_566 96.29(3)
Cd23 Cd33 Cd23 5_555 9_555 109.00(4)
Cd23 Cd33 Cd31 5_555 25_555 59.30(4)
Cd23 Cd33 Cd31 5_555 53_555 106.18(4)
Cd23 Cd33 Ir32 5_555 . 58.44(3)
Cd23 Cd33 Cd33 5_555 8_656 145.33(4)
Cd23 Cd33 Cd33 5_555 11_566 90.47(3)
Cd23 Cd33 Ir42 5_555 2_665 124.20(4)
Cd23 Cd33 Cd42 5_555 2_665 124.20(4)
Cd23 Cd33 Cd43 5_555 9_555 96.54(4)
Cd23 Cd33 Cd44 5_555 8_656 63.20(3)
Cd23 Cd33 Cd44 5_555 11_566 154.55(4)
Cd23 Cd33 Cd31 9_555 25_555 106.18(4)
Cd23 Cd33 Cd31 9_555 53_555 59.30(4)
Cd23 Cd33 Ir32 9_555 . 58.44(3)
Cd23 Cd33 Cd33 9_555 8_656 90.47(3)
Cd23 Cd33 Cd33 9_555 11_566 145.33(4)
Cd23 Cd33 Ir42 9_555 2_665 124.20(4)
Cd23 Cd33 Cd42 9_555 2_665 124.20(4)
Cd23 Cd33 Cd43 9_555 9_555 96.54(4)
Cd23 Cd33 Cd44 9_555 8_656 154.55(4)
Cd23 Cd33 Cd44 9_555 11_566 63.20(3)
Cd31 Cd33 Cd31 25_555 53_555 57.99(5)
Cd31 Cd33 Ir32 25_555 . 56.73(2)
Cd31 Cd33 Cd33 25_555 8_656 88.25(4)
Cd31 Cd33 Cd33 25_555 11_566 58.98(2)
Cd31 Cd33 Ir42 25_555 2_665 114.04(4)
Cd31 Cd33 Cd42 25_555 2_665 114.04(4)
Cd31 Cd33 Cd43 25_555 9_555 150.95(5)
Cd31 Cd33 Cd44 25_555 8_656 90.70(4)
Cd31 Cd33 Cd44 25_555 11_566 144.92(5)
Cd31 Cd33 Ir32 53_555 . 56.73(2)
Cd31 Cd33 Cd33 53_555 8_656 58.98(2)
Cd31 Cd33 Cd33 53_555 11_566 88.25(4)
Cd31 Cd33 Ir42 53_555 2_665 114.04(4)
Cd31 Cd33 Cd42 53_555 2_665 114.04(4)
Cd31 Cd33 Cd43 53_555 9_555 150.95(5)
Cd31 Cd33 Cd44 53_555 8_656 144.92(5)
Cd31 Cd33 Cd44 53_555 11_566 90.70(4)
Ir32 Cd33 Cd33 . 8_656 115.69(3)
Ir32 Cd33 Cd33 . 11_566 115.69(3)
Ir32 Cd33 Ir42 . 2_665 168.91(4)
Ir32 Cd33 Cd42 . 2_665 168.91(4)
Ir32 Cd33 Cd43 . 9_555 126.96(5)
Ir32 Cd33 Cd44 . 8_656 121.50(4)
Ir32 Cd33 Cd44 . 11_566 121.50(4)
Cd33 Cd33 Cd33 8_656 11_566 60.00(3)
Cd33 Cd33 Ir42 8_656 2_665 55.28(3)
Cd33 Cd33 Cd42 8_656 2_665 55.28(3)
Cd33 Cd33 Cd43 8_656 9_555 109.79(5)
Cd33 Cd33 Cd44 8_656 8_656 109.32(4)
Cd33 Cd33 Cd44 8_656 11_566 59.96(3)
Cd33 Cd33 Ir42 11_566 2_665 55.28(3)
Cd33 Cd33 Cd42 11_566 2_665 55.28(3)
Cd33 Cd33 Cd43 11_566 9_555 109.79(5)
Cd33 Cd33 Cd44 11_566 8_656 59.96(3)
Cd33 Cd33 Cd44 11_566 11_566 109.32(4)
Ir42 Cd33 Cd42 2_665 2_665 0
Ir42 Cd33 Cd43 2_665 9_555 64.13(4)
Ir42 Cd33 Cd44 2_665 8_656 61.55(3)
Ir42 Cd33 Cd44 2_665 11_566 61.55(3)
Cd42 Cd33 Cd43 2_665 9_555 64.13(4)
Cd42 Cd33 Cd44 2_665 8_656 61.55(3)
Cd42 Cd33 Cd44 2_665 11_566 61.55(3)
Cd43 Cd33 Cd44 9_555 8_656 62.29(3)
Cd43 Cd33 Cd44 9_555 11_566 62.29(3)
Cd44 Cd33 Cd44 8_656 11_566 112.49(4)
Cd41 Cd41 Cd41 74_665 51_656 60.00(4)
Cd41 Cd41 Cd41 74_665 28_566 60.00(4)
Cd41 Cd41 Ir42 74_665 74_665 108.24(4)
Cd41 Cd41 Ir42 74_665 51_656 58.99(3)
Cd41 Cd41 Ir42 74_665 28_566 58.99(3)
Cd41 Cd41 Cd42 74_665 74_665 108.24(4)
Cd41 Cd41 Cd42 74_665 51_656 58.99(3)
Cd41 Cd41 Cd42 74_665 28_566 58.99(3)
Cd41 Cd41 Cd43 74_665 50_665 111.78(4)
Cd41 Cd41 Cd43 74_665 78_566 111.78(4)
Cd41 Cd41 Cd43 74_665 34_656 60.63(3)
Cd41 Cd41 Cd44 74_665 73_555 170.20(5)
Cd41 Cd41 Cd44 74_665 29_555 111.86(5)
Cd41 Cd41 Cd44 74_665 57_555 111.86(5)
Cd41 Cd41 Cd41 51_656 28_566 60.00(4)
Cd41 Cd41 Ir42 51_656 74_665 58.99(3)
Cd41 Cd41 Ir42 51_656 51_656 108.24(4)
Cd41 Cd41 Ir42 51_656 28_566 58.99(3)
Cd41 Cd41 Cd42 51_656 74_665 58.99(3)
Cd41 Cd41 Cd42 51_656 51_656 108.24(4)
Cd41 Cd41 Cd42 51_656 28_566 58.99(3)
Cd41 Cd41 Cd43 51_656 50_665 111.78(4)
Cd41 Cd41 Cd43 51_656 78_566 60.63(3)
Cd41 Cd41 Cd43 51_656 34_656 111.78(4)
Cd41 Cd41 Cd44 51_656 73_555 111.86(5)
Cd41 Cd41 Cd44 51_656 29_555 111.86(5)
Cd41 Cd41 Cd44 51_656 57_555 170.20(5)
Cd41 Cd41 Ir42 28_566 74_665 58.99(3)
Cd41 Cd41 Ir42 28_566 51_656 58.99(3)
Cd41 Cd41 Ir42 28_566 28_566 108.24(4)
Cd41 Cd41 Cd42 28_566 74_665 58.99(3)
Cd41 Cd41 Cd42 28_566 51_656 58.99(3)
Cd41 Cd41 Cd42 28_566 28_566 108.24(4)
Cd41 Cd41 Cd43 28_566 50_665 60.63(3)
Cd41 Cd41 Cd43 28_566 78_566 111.78(4)
Cd41 Cd41 Cd43 28_566 34_656 111.78(4)
Cd41 Cd41 Cd44 28_566 73_555 111.86(5)
Cd41 Cd41 Cd44 28_566 29_555 170.20(5)
Cd41 Cd41 Cd44 28_566 57_555 111.86(5)
Ir42 Cd41 Ir42 74_665 51_656 111.80(4)
Ir42 Cd41 Ir42 74_665 28_566 111.80(4)
Ir42 Cd41 Cd42 74_665 74_665 0
Ir42 Cd41 Cd42 74_665 51_656 111.80(4)
Ir42 Cd41 Cd42 74_665 28_566 111.80(4)
Ir42 Cd41 Cd43 74_665 50_665 63.55(3)
Ir42 Cd41 Cd43 74_665 78_566 63.55(3)
Ir42 Cd41 Cd43 74_665 34_656 168.87(5)
Ir42 Cd41 Cd44 74_665 73_555 61.97(3)
Ir42 Cd41 Cd44 74_665 29_555 123.04(4)
Ir42 Cd41 Cd44 74_665 57_555 123.04(4)
Ir42 Cd41 Ir42 51_656 28_566 111.80(4)
Ir42 Cd41 Cd42 51_656 74_665 111.80(4)
Ir42 Cd41 Cd42 51_656 51_656 0
Ir42 Cd41 Cd42 51_656 28_566 111.80(4)
Ir42 Cd41 Cd43 51_656 50_665 63.55(3)
Ir42 Cd41 Cd43 51_656 78_566 168.87(5)
Ir42 Cd41 Cd43 51_656 34_656 63.55(3)
Ir42 Cd41 Cd44 51_656 73_555 123.04(4)
Ir42 Cd41 Cd44 51_656 29_555 123.04(4)
Ir42 Cd41 Cd44 51_656 57_555 61.97(3)
Ir42 Cd41 Cd42 28_566 74_665 111.80(4)
Ir42 Cd41 Cd42 28_566 51_656 111.80(4)
Ir42 Cd41 Cd42 28_566 28_566 0
Ir42 Cd41 Cd43 28_566 50_665 168.87(5)
Ir42 Cd41 Cd43 28_566 78_566 63.55(3)
Ir42 Cd41 Cd43 28_566 34_656 63.55(3)
Ir42 Cd41 Cd44 28_566 73_555 123.04(4)
Ir42 Cd41 Cd44 28_566 29_555 61.97(3)
Ir42 Cd41 Cd44 28_566 57_555 123.04(4)
Cd42 Cd41 Cd42 74_665 51_656 111.80(4)
Cd42 Cd41 Cd42 74_665 28_566 111.80(4)
Cd42 Cd41 Cd43 74_665 50_665 63.55(3)
Cd42 Cd41 Cd43 74_665 78_566 63.55(3)
Cd42 Cd41 Cd43 74_665 34_656 168.87(5)
Cd42 Cd41 Cd44 74_665 73_555 61.97(3)
Cd42 Cd41 Cd44 74_665 29_555 123.04(4)
Cd42 Cd41 Cd44 74_665 57_555 123.04(4)
Cd42 Cd41 Cd42 51_656 28_566 111.80(4)
Cd42 Cd41 Cd43 51_656 50_665 63.55(3)
Cd42 Cd41 Cd43 51_656 78_566 168.87(5)
Cd42 Cd41 Cd43 51_656 34_656 63.55(3)
Cd42 Cd41 Cd44 51_656 73_555 123.04(4)
Cd42 Cd41 Cd44 51_656 29_555 123.04(4)
Cd42 Cd41 Cd44 51_656 57_555 61.97(3)
Cd42 Cd41 Cd43 28_566 50_665 168.87(5)
Cd42 Cd41 Cd43 28_566 78_566 63.55(3)
Cd42 Cd41 Cd43 28_566 34_656 63.55(3)
Cd42 Cd41 Cd44 28_566 73_555 123.04(4)
Cd42 Cd41 Cd44 28_566 29_555 61.97(3)
Cd42 Cd41 Cd44 28_566 57_555 123.04(4)
Cd43 Cd41 Cd43 50_665 78_566 118.96(4)
Cd43 Cd41 Cd43 50_665 34_656 118.96(4)
Cd43 Cd41 Cd44 50_665 73_555 64.87(3)
Cd43 Cd41 Cd44 50_665 29_555 129.17(5)
Cd43 Cd41 Cd44 50_665 57_555 64.87(3)
Cd43 Cd41 Cd43 78_566 34_656 118.96(4)
Cd43 Cd41 Cd44 78_566 73_555 64.87(3)
Cd43 Cd41 Cd44 78_566 29_555 64.87(3)
Cd43 Cd41 Cd44 78_566 57_555 129.17(5)
Cd43 Cd41 Cd44 34_656 73_555 129.17(5)
Cd43 Cd41 Cd44 34_656 29_555 64.87(3)
Cd43 Cd41 Cd44 34_656 57_555 64.87(3)
Cd44 Cd41 Cd44 73_555 29_555 75.62(4)
Cd44 Cd41 Cd44 73_555 57_555 75.62(4)
Cd44 Cd41 Cd44 29_555 57_555 75.62(4)
Cd33 Ir42 Cd33 2_665 6_566 69.44(3)
Cd33 Ir42 Cd33 2_665 10_656 69.44(3)
Cd33 Ir42 Cd41 2_665 74_665 175.38(4)
Cd33 Ir42 Cd41 2_665 51_656 114.20(4)
Cd33 Ir42 Cd41 2_665 28_566 114.20(4)
Cd33 Ir42 Cd42 2_665 . 0
Cd33 Ir42 Cd44 2_665 2_665 124.28(4)
Cd33 Ir42 Cd44 2_665 6_566 65.40(3)
Cd33 Ir42 Cd44 2_665 10_656 65.40(3)
Cd33 Ir42 Cd33 6_566 10_656 69.44(3)
Cd33 Ir42 Cd41 6_566 74_665 114.20(4)
Cd33 Ir42 Cd41 6_566 51_656 114.20(4)
Cd33 Ir42 Cd41 6_566 28_566 175.38(4)
Cd33 Ir42 Cd42 6_566 . 0
Cd33 Ir42 Cd44 6_566 2_665 65.40(3)
Cd33 Ir42 Cd44 6_566 6_566 124.28(4)
Cd33 Ir42 Cd44 6_566 10_656 65.40(3)
Cd33 Ir42 Cd41 10_656 74_665 114.20(4)
Cd33 Ir42 Cd41 10_656 51_656 175.38(4)
Cd33 Ir42 Cd41 10_656 28_566 114.20(4)
Cd33 Ir42 Cd42 10_656 . 0
Cd33 Ir42 Cd44 10_656 2_665 65.40(3)
Cd33 Ir42 Cd44 10_656 6_566 65.40(3)
Cd33 Ir42 Cd44 10_656 10_656 124.28(4)
Cd41 Ir42 Cd41 74_665 51_656 62.01(3)
Cd41 Ir42 Cd41 74_665 28_566 62.01(3)
Cd41 Ir42 Cd42 74_665 . 0
Cd41 Ir42 Cd44 74_665 2_665 60.34(3)
Cd41 Ir42 Cd44 74_665 6_566 113.02(4)
Cd41 Ir42 Cd44 74_665 10_656 113.02(4)
Cd41 Ir42 Cd41 51_656 28_566 62.01(3)
Cd41 Ir42 Cd42 51_656 . 0
Cd41 Ir42 Cd44 51_656 2_665 113.02(4)
Cd41 Ir42 Cd44 51_656 6_566 113.02(4)
Cd41 Ir42 Cd44 51_656 10_656 60.34(3)
Cd41 Ir42 Cd42 28_566 . 0
Cd41 Ir42 Cd44 28_566 2_665 113.02(4)
Cd41 Ir42 Cd44 28_566 6_566 60.34(3)
Cd41 Ir42 Cd44 28_566 10_656 113.02(4)
Cd42 Ir42 Cd44 . 2_665 0
Cd42 Ir42 Cd44 . 6_566 0
Cd42 Ir42 Cd44 . 10_656 0
Cd44 Ir42 Cd44 2_665 6_566 118.60(3)
Cd44 Ir42 Cd44 2_665 10_656 118.60(3)
Cd44 Ir42 Cd44 6_566 10_656 118.60(3)
Cd33 Cd42 Cd33 2_665 6_566 69.44(3)
Cd33 Cd42 Cd33 2_665 10_656 69.44(3)
Cd33 Cd42 Cd41 2_665 74_665 175.38(4)
Cd33 Cd42 Cd41 2_665 51_656 114.20(4)
Cd33 Cd42 Cd41 2_665 28_566 114.20(4)
Cd33 Cd42 Ir42 2_665 . 0
Cd33 Cd42 Cd43 2_665 25_555 120.66(4)
Cd33 Cd42 Cd43 2_665 53_555 120.66(4)
Cd33 Cd42 Cd43 2_665 81_555 63.64(3)
Cd33 Cd42 Cd44 2_665 2_665 124.28(4)
Cd33 Cd42 Cd44 2_665 6_566 65.40(3)
Cd33 Cd42 Cd44 2_665 10_656 65.40(3)
Cd33 Cd42 Cd33 6_566 10_656 69.44(3)
Cd33 Cd42 Cd41 6_566 74_665 114.20(4)
Cd33 Cd42 Cd41 6_566 51_656 114.20(4)
Cd33 Cd42 Cd41 6_566 28_566 175.38(4)
Cd33 Cd42 Ir42 6_566 . 0
Cd33 Cd42 Cd43 6_566 25_555 63.64(3)
Cd33 Cd42 Cd43 6_566 53_555 120.66(4)
Cd33 Cd42 Cd43 6_566 81_555 120.66(4)
Cd33 Cd42 Cd44 6_566 2_665 65.40(3)
Cd33 Cd42 Cd44 6_566 6_566 124.28(4)
Cd33 Cd42 Cd44 6_566 10_656 65.40(3)
Cd33 Cd42 Cd41 10_656 74_665 114.20(4)
Cd33 Cd42 Cd41 10_656 51_656 175.38(4)
Cd33 Cd42 Cd41 10_656 28_566 114.20(4)
Cd33 Cd42 Ir42 10_656 . 0
Cd33 Cd42 Cd43 10_656 25_555 120.66(4)
Cd33 Cd42 Cd43 10_656 53_555 63.64(3)
Cd33 Cd42 Cd43 10_656 81_555 120.66(4)
Cd33 Cd42 Cd44 10_656 2_665 65.40(3)
Cd33 Cd42 Cd44 10_656 6_566 65.40(3)
Cd33 Cd42 Cd44 10_656 10_656 124.28(4)
Cd41 Cd42 Cd41 74_665 51_656 62.01(3)
Cd41 Cd42 Cd41 74_665 28_566 62.01(3)
Cd41 Cd42 Ir42 74_665 . 0
Cd41 Cd42 Cd43 74_665 25_555 60.50(3)
Cd41 Cd42 Cd43 74_665 53_555 60.50(3)
Cd41 Cd42 Cd43 74_665 81_555 111.74(4)
Cd41 Cd42 Cd44 74_665 2_665 60.34(3)
Cd41 Cd42 Cd44 74_665 6_566 113.02(4)
Cd41 Cd42 Cd44 74_665 10_656 113.02(4)
Cd41 Cd42 Cd41 51_656 28_566 62.01(3)
Cd41 Cd42 Ir42 51_656 . 0
Cd41 Cd42 Cd43 51_656 25_555 60.50(3)
Cd41 Cd42 Cd43 51_656 53_555 111.74(4)
Cd41 Cd42 Cd43 51_656 81_555 60.50(3)
Cd41 Cd42 Cd44 51_656 2_665 113.02(4)
Cd41 Cd42 Cd44 51_656 6_566 113.02(4)
Cd41 Cd42 Cd44 51_656 10_656 60.34(3)
Cd41 Cd42 Ir42 28_566 . 0
Cd41 Cd42 Cd43 28_566 25_555 111.74(4)
Cd41 Cd42 Cd43 28_566 53_555 60.50(3)
Cd41 Cd42 Cd43 28_566 81_555 60.50(3)
Cd41 Cd42 Cd44 28_566 2_665 113.02(4)
Cd41 Cd42 Cd44 28_566 6_566 60.34(3)
Cd41 Cd42 Cd44 28_566 10_656 113.02(4)
Ir42 Cd42 Cd43 . 25_555 0
Ir42 Cd42 Cd43 . 53_555 0
Ir42 Cd42 Cd43 . 81_555 0
Ir42 Cd42 Cd44 . 2_665 0
Ir42 Cd42 Cd44 . 6_566 0
Ir42 Cd42 Cd44 . 10_656 0
Cd43 Cd42 Cd43 25_555 53_555 113.74(3)
Cd43 Cd42 Cd43 25_555 81_555 113.74(3)
Cd43 Cd42 Cd44 25_555 2_665 63.28(2)
Cd43 Cd42 Cd44 25_555 6_566 172.08(4)
Cd43 Cd42 Cd44 25_555 10_656 63.28(2)
Cd43 Cd42 Cd43 53_555 81_555 113.74(3)
Cd43 Cd42 Cd44 53_555 2_665 63.28(2)
Cd43 Cd42 Cd44 53_555 6_566 63.28(2)
Cd43 Cd42 Cd44 53_555 10_656 172.08(4)
Cd43 Cd42 Cd44 81_555 2_665 172.08(4)
Cd43 Cd42 Cd44 81_555 6_566 63.28(2)
Cd43 Cd42 Cd44 81_555 10_656 63.28(2)
Cd44 Cd42 Cd44 2_665 6_566 118.60(3)
Cd44 Cd42 Cd44 2_665 10_656 118.60(3)
Cd44 Cd42 Cd44 6_566 10_656 118.60(3)
Cd33 Cd43 Cd33 5_555 30_555 155.49(7)
Cd33 Cd43 Cd41 5_555 50_664 100.66(4)
Cd33 Cd43 Cd41 5_555 75_646 100.66(4)
Cd33 Cd43 Cd42 5_555 25_544 152.28(6)
Cd33 Cd43 Cd42 5_555 4_566 52.23(3)
Cd33 Cd43 Cd44 5_555 26_654 126.18(3)
Cd33 Cd43 Cd44 5_555 3_656 59.04(2)
Cd33 Cd43 Cd44 5_555 34_645 126.18(3)
Cd33 Cd43 Cd44 5_555 12_665 59.04(2)
Cd33 Cd43 Cd41 30_555 50_664 100.66(4)
Cd33 Cd43 Cd41 30_555 75_646 100.66(4)
Cd33 Cd43 Cd42 30_555 25_544 52.23(3)
Cd33 Cd43 Cd42 30_555 4_566 152.28(6)
Cd33 Cd43 Cd44 30_555 26_654 59.04(2)
Cd33 Cd43 Cd44 30_555 3_656 126.18(3)
Cd33 Cd43 Cd44 30_555 34_645 59.04(2)
Cd33 Cd43 Cd44 30_555 12_665 126.18(3)
Cd41 Cd43 Cd41 50_664 75_646 58.73(4)
Cd41 Cd43 Cd42 50_664 25_544 55.95(4)
Cd41 Cd43 Cd42 50_664 4_566 55.95(4)
Cd41 Cd43 Cd44 50_664 26_654 56.60(3)
Cd41 Cd43 Cd44 50_664 3_656 103.85(5)
Cd41 Cd43 Cd44 50_664 34_645 103.85(5)
Cd41 Cd43 Cd44 50_664 12_665 56.60(3)
Cd41 Cd43 Cd42 75_646 25_544 55.95(4)
Cd41 Cd43 Cd42 75_646 4_566 55.95(4)
Cd41 Cd43 Cd44 75_646 26_654 103.85(5)
Cd41 Cd43 Cd44 75_646 3_656 56.60(3)
Cd41 Cd43 Cd44 75_646 34_645 56.60(3)
Cd41 Cd43 Cd44 75_646 12_665 103.85(5)
Cd42 Cd43 Cd42 25_544 4_566 100.05(5)
Cd42 Cd43 Cd44 25_544 26_654 56.78(3)
Cd42 Cd43 Cd44 25_544 3_656 108.57(4)
Cd42 Cd43 Cd44 25_544 34_645 56.78(3)
Cd42 Cd43 Cd44 25_544 12_665 108.57(4)
Cd42 Cd43 Cd44 4_566 26_654 108.57(4)
Cd42 Cd43 Cd44 4_566 3_656 56.78(3)
Cd42 Cd43 Cd44 4_566 34_645 108.57(4)
Cd42 Cd43 Cd44 4_566 12_665 56.78(3)
Cd44 Cd43 Cd44 26_654 3_656 159.43(7)
Cd44 Cd43 Cd44 26_654 34_645 107.29(3)
Cd44 Cd43 Cd44 26_654 12_665 68.84(3)
Cd44 Cd43 Cd44 3_656 34_645 68.84(3)
Cd44 Cd43 Cd44 3_656 12_665 107.29(3)
Cd44 Cd43 Cd44 34_645 12_665 159.43(7)
Cd12 Cd44 Cu12 73_445 73_445 0
Cd12 Cd44 Cu13 73_445 82_556 56.73(5)
Cd12 Cd44 Cd14 73_445 78_556 58.02(4)
Cd12 Cd44 Cd14 73_445 82_556 58.02(4)
Cd12 Cd44 Cd23 73_445 3_656 99.53(4)
Cd12 Cd44 Cd23 73_445 4_566 99.53(4)
Cd12 Cd44 Cd33 73_445 8_656 147.86(5)
Cd12 Cd44 Cd33 73_445 11_566 147.86(5)
Cd12 Cd44 Cd41 73_445 73_445 88.28(4)
Cd12 Cd44 Ir42 73_445 2_665 145.98(5)
Cd12 Cd44 Cd42 73_445 2_665 145.98(5)
Cd12 Cd44 Cd43 73_445 26_655 104.28(4)
Cd12 Cd44 Cd43 73_445 6_566 104.28(4)
Cu12 Cd44 Cu13 73_445 82_556 56.73(5)
Cu12 Cd44 Cd14 73_445 78_556 58.02(4)
Cu12 Cd44 Cd14 73_445 82_556 58.02(4)
Cu12 Cd44 Cd23 73_445 3_656 99.53(4)
Cu12 Cd44 Cd23 73_445 4_566 99.53(4)
Cu12 Cd44 Cd33 73_445 8_656 147.86(5)
Cu12 Cd44 Cd33 73_445 11_566 147.86(5)
Cu12 Cd44 Cd41 73_445 73_445 88.28(4)
Cu12 Cd44 Ir42 73_445 2_665 145.98(5)
Cu12 Cd44 Cd42 73_445 2_665 145.98(5)
Cu12 Cd44 Cd43 73_445 26_655 104.28(4)
Cu12 Cd44 Cd43 73_445 6_566 104.28(4)
Cu13 Cd44 Cd14 82_556 78_556 59.76(3)
Cu13 Cd44 Cd14 82_556 82_556 59.76(3)
Cu13 Cd44 Cd23 82_556 3_656 51.37(4)
Cu13 Cd44 Cd23 82_556 4_566 51.37(4)
Cu13 Cd44 Cd33 82_556 8_656 108.30(5)
Cu13 Cd44 Cd33 82_556 11_566 108.30(5)
Cu13 Cd44 Cd41 82_556 73_445 145.01(6)
Cu13 Cd44 Ir42 82_556 2_665 157.29(6)
Cu13 Cd44 Cd42 82_556 2_665 157.29(6)
Cu13 Cd44 Cd43 82_556 26_655 125.32(4)
Cu13 Cd44 Cd43 82_556 6_566 125.32(4)
Cd14 Cd44 Cd14 78_556 82_556 108.01(4)
Cd14 Cd44 Cd23 78_556 3_656 58.16(3)
Cd14 Cd44 Cd23 78_556 4_566 105.48(3)
Cd14 Cd44 Cd33 78_556 8_656 89.86(3)
Cd14 Cd44 Cd33 78_556 11_566 143.86(4)
Cd14 Cd44 Cd41 78_556 73_445 103.82(4)
Cd14 Cd44 Ir42 78_556 2_665 125.56(4)
Cd14 Cd44 Cd42 78_556 2_665 125.56(4)
Cd14 Cd44 Cd43 78_556 26_655 66.98(3)
Cd14 Cd44 Cd43 78_556 6_566 157.25(4)
Cd14 Cd44 Cd23 82_556 3_656 105.48(3)
Cd14 Cd44 Cd23 82_556 4_566 58.16(3)
Cd14 Cd44 Cd33 82_556 8_656 143.86(4)
Cd14 Cd44 Cd33 82_556 11_566 89.86(3)
Cd14 Cd44 Cd41 82_556 73_445 103.82(4)
Cd14 Cd44 Ir42 82_556 2_665 125.56(4)
Cd14 Cd44 Cd42 82_556 2_665 125.56(4)
Cd14 Cd44 Cd43 82_556 26_655 157.25(4)
Cd14 Cd44 Cd43 82_556 6_566 66.98(3)
Cd23 Cd44 Cd23 3_656 4_566 58.80(3)
Cd23 Cd44 Cd33 3_656 8_656 57.33(3)
Cd23 Cd44 Cd33 3_656 11_566 87.23(4)
Cd23 Cd44 Cd41 3_656 73_445 149.30(4)
Cd23 Cd44 Ir42 3_656 2_665 109.96(4)
Cd23 Cd44 Cd42 3_656 2_665 109.96(4)
Cd23 Cd44 Cd43 3_656 26_655 90.79(4)
Cd23 Cd44 Cd43 3_656 6_566 144.16(4)
Cd23 Cd44 Cd33 4_566 8_656 87.23(4)
Cd23 Cd44 Cd33 4_566 11_566 57.33(3)
Cd23 Cd44 Cd41 4_566 73_445 149.30(4)
Cd23 Cd44 Ir42 4_566 2_665 109.96(4)
Cd23 Cd44 Cd42 4_566 2_665 109.96(4)
Cd23 Cd44 Cd43 4_566 26_655 144.16(4)
Cd23 Cd44 Cd43 4_566 6_566 90.79(4)
Cd33 Cd44 Cd33 8_656 11_566 60.08(3)
Cd33 Cd44 Cd41 8_656 73_445 101.84(4)
Cd33 Cd44 Ir42 8_656 2_665 53.05(3)
Cd33 Cd44 Cd42 8_656 2_665 53.05(3)
Cd33 Cd44 Cd43 8_656 26_655 58.68(2)
Cd33 Cd44 Cd43 8_656 6_566 107.02(4)
Cd33 Cd44 Cd41 11_566 73_445 101.84(4)
Cd33 Cd44 Ir42 11_566 2_665 53.05(3)
Cd33 Cd44 Cd42 11_566 2_665 53.05(3)
Cd33 Cd44 Cd43 11_566 26_655 107.02(4)
Cd33 Cd44 Cd43 11_566 6_566 58.68(2)
Cd41 Cd44 Ir42 73_445 2_665 57.69(3)
Cd41 Cd44 Cd42 73_445 2_665 57.69(3)
Cd41 Cd44 Cd43 73_445 26_655 58.53(4)
Cd41 Cd44 Cd43 73_445 6_566 58.53(4)
Ir42 Cd44 Cd42 2_665 2_665 0
Ir42 Cd44 Cd43 2_665 26_655 59.95(3)
Ir42 Cd44 Cd43 2_665 6_566 59.95(3)
Cd42 Cd44 Cd43 2_665 26_655 59.95(3)
Cd42 Cd44 Cd43 2_665 6_566 59.95(3)
Cd43 Cd44 Cd43 26_655 6_566 108.49(5)

loop_
_geom_bond_atom_site_label_1
_geom_bond_atom_site_label_2
_geom_bond_site_symmetry_2
_geom_bond_distance
Cu11 Cu11 2_555 2.614(3)
Cu11 Cu11 3_555 2.614(3)
Cu11 Cu11 4_555 2.614(3)
Cu11 Cd12 2_664 2.657(2)
Cu11 Cd12 3_646 2.657(2)
Cu11 Cd12 4_466 2.657(2)
Cu11 Cu12 2_664 2.657(2)
Cu11 Cu12 3_646 2.657(2)
Cu11 Cu12 4_466 2.657(2)
Cu11 Cu13 . 2.586(3)
Cu11 Cu13 5_555 2.586(3)
Cu11 Cu13 9_555 2.586(3)
Cu11 Cd14 . 2.806(2)
Cu11 Cd14 5_555 2.806(2)
Cu11 Cd14 9_555 2.806(2)
Cd12 Cu12 . 0
Cd12 Cu13 2_666 2.7283(19)
Cd12 Cu13 6_666 2.7283(19)
Cd12 Cu13 10_666 2.7283(19)
Cd12 Cd14 2_666 2.8681(18)
Cd12 Cd14 6_666 2.8681(18)
Cd12 Cd14 10_666 2.8681(18)
Cd12 Cd44 73_555 2.8458(18)
Cd12 Cd44 29_555 2.8458(18)
Cd12 Cd44 57_555 2.8458(18)
Cu12 Cd14 2_666 2.8681(18)
Cu12 Cd14 6_666 2.8681(18)
Cu12 Cd14 10_666 2.8681(18)
Cu12 Cd44 73_555 2.8458(18)
Cu12 Cd44 29_555 2.8458(18)
Cu12 Cd44 57_555 2.8458(18)
Cu13 Cd23 29_544 2.647(2)
Cu13 Cd23 30_555 2.647(2)
Cu13 Cd44 31_654 2.8961(13)
Cu13 Cd44 32_645 2.8961(13)
Cd14 Cd21 . 2.912(3)
Cd14 Cu21 . 2.912(3)
Cd14 Cd23 30_555 3.0339(14)
Cd14 Cd23 58_555 3.0339(14)
Cd14 Cd44 31_654 3.0556(14)
Cd14 Cd44 60_564 3.0556(14)
Cu20 Cd21 . 2.613(3)
Cu20 Cd21 74_555 2.613(3)
Cu20 Cd21 51_555 2.613(3)
Cu20 Cd21 28_555 2.613(3)
Cu20 Cu21 . 2.613(3)
Cu20 Cu21 74_555 2.613(3)
Cu20 Cu21 51_555 2.613(3)
Cu20 Cu21 28_555 2.613(3)
Cd21 Cu21 . 0
Cd21 Cd22 51_555 3.007(3)
Cd21 Cd22 28_555 3.007(3)
Cd21 Cd22 79_555 3.007(3)
Cd21 Cd22 56_555 3.007(3)
Cd21 Cd22 35_555 3.007(3)
Cd21 Cd22 84_555 3.007(3)
Cd22 Cd22 74_555 2.7040(12)
Cd22 Cd22 5_555 3.0889(18)
Cd22 Cd22 9_555 3.0889(18)
Cd22 Cd23 5_555 3.0037(13)
Cd22 Cd23 9_555 3.0037(13)
Cd22 Ir32 . 2.8408(10)
Cd22 Cd33 . 2.9250(17)
Cd23 Cd23 2_665 3.1246(12)
Cd23 Cd31 81_555 2.961(2)
Cd23 Ir32 . 2.8660(12)
Cd23 Cd33 5_555 3.0010(14)
Cd23 Cd33 9_555 3.0010(14)
Cd23 Cd44 3_656 3.1823(12)
Cd23 Cd44 4_566 3.1823(12)
Cd31 Cd31 77_545 2.892(2)
Cd31 Cd31 78_555 2.892(2)
Cd31 Cd31 57_554 2.892(2)
Cd31 Cd31 58_555 2.892(2)
Cd31 Cu31 . 0
Cd31 Cu31 77_545 2.892(2)
Cd31 Cu31 78_555 2.892(2)
Cd31 Cu31 57_554 2.892(2)
Cd31 Cu31 58_555 2.892(2)
Cd31 Ir32 25_544 2.7805(5)
Cd31 Ir32 28_555 2.7805(5)
Cd31 Cd33 25_544 2.9835(10)
Cd31 Cd33 28_555 2.9835(10)
Cd31 Cd33 33_544 2.9835(10)
Cd31 Cd33 35_555 2.9835(10)
Ir32 Cd33 . 2.8651(12)
Ir32 Cd33 5_555 2.8651(12)
Ir32 Cd33 9_555 2.8651(12)
Cd33 Cd33 8_656 3.0749(14)
Cd33 Cd33 11_566 3.0749(14)
Cd33 Ir42 2_665 2.6992(14)
Cd33 Cd42 2_665 2.6992(14)
Cd33 Cd43 9_555 3.0595(9)
Cd33 Cd44 8_656 3.0711(14)
Cd33 Cd44 11_566 3.0711(14)
Cd41 Cd41 74_665 2.9296(15)
Cd41 Cd41 51_656 2.9296(15)
Cd41 Cd41 28_566 2.9296(15)
Cd41 Ir42 74_665 2.8435(13)
Cd41 Ir42 51_656 2.8435(13)
Cd41 Ir42 28_566 2.8435(13)
Cd41 Cd42 74_665 2.8435(13)
Cd41 Cd42 51_656 2.8435(13)
Cd41 Cd42 28_566 2.8435(13)
Cd41 Cd43 50_665 2.9869(19)
Cd41 Cd43 78_566 2.9869(19)
Cd41 Cd43 34_656 2.9869(19)
Cd41 Cd44 73_555 2.9236(14)
Cd41 Cd44 29_555 2.9236(14)
Cd41 Cd44 57_555 2.9236(14)
Ir42 Cd42 . 0
Ir42 Cd44 2_665 2.9696(12)
Ir42 Cd44 6_566 2.9696(12)
Ir42 Cd44 10_656 2.9696(12)
Cd42 Cd43 25_555 3.0725(14)
Cd42 Cd43 53_555 3.0725(14)
Cd42 Cd43 81_555 3.0725(14)
Cd42 Cd44 2_665 2.9696(12)
Cd42 Cd44 6_566 2.9696(12)
Cd42 Cd44 10_656 2.9696(12)
Cd43 Cd44 26_654 3.1706(9)
Cd43 Cd44 3_656 3.1706(9)
Cd43 Cd44 34_645 3.1706(9)
Cd43 Cd44 12_665 3.1706(9)

loop_
_twin_individual_id
_twin_individual_mass_fraction_refined
_twin_individual_twin_matrix_11
_twin_individual_twin_matrix_12
_twin_individual_twin_matrix_13
_twin_individual_twin_matrix_21
_twin_individual_twin_matrix_22
_twin_individual_twin_matrix_23
_twin_individual_twin_matrix_31
_twin_individual_twin_matrix_32
_twin_individual_twin_matrix_33
1 0.018(15) 1 0 0 0 1 0 0 0 1
2 0.982(15) -1 0 0 0 -1 0 0 0 -1
